data_4063308
loop_
_publ_author_name
'Sangit Kumar'
'Harkesh B. Singh'
'Gotthelf Wolmersh\"auser'

_publ_section_title
;
 Protection against Peroxynitrite-Mediated Nitration Reaction by
 Intramolecularly Coordinated Diorganoselenides
;
_journal_issue 2
_journal_name_full Organometallics
_journal_page_first 382
_journal_page_last 393
_journal_paper_doi 10.1021/om050353c
_journal_volume 25
_journal_year 2006
_chemical_formula_sum 'C29 H39 Fe N O Se'
_chemical_formula_weight 552.42
_chemical_name_systematic
; 
 ? 
;
_space_group_IT_number 2
_symmetry_cell_setting triclinic
_symmetry_space_group_name_Hall '-P 1'
_symmetry_space_group_name_H-M 'P -1'
_atom_sites_solution_hydrogens geom
_atom_sites_solution_primary direct
_atom_sites_solution_secondary difmap
_audit_creation_method SHELXL-97
_cell_angle_alpha 90.729(10)
_cell_angle_beta 93.247(10)
_cell_angle_gamma 104.268(10)
_cell_formula_units_Z 2
_cell_length_a 7.6049(6)
_cell_length_b 12.2227(10)
_cell_length_c 15.1327(12)
_cell_measurement_reflns_used 7875
_cell_measurement_temperature 293(2)
_cell_measurement_theta_max 28
_cell_measurement_theta_min 2.5
_cell_volume 1360.53(19)
_computing_cell_refinement 'Stoe IPDS V2.63'
_computing_data_collection 'Stoe IPDS V2.63'
_computing_data_reduction 'Stoe IPDS V2.63'
_computing_molecular_graphics 'Siemens SHELXTL'
_computing_publication_material 'Siemens SHELXTL'
_computing_structure_refinement 'SHELXL-97 (Sheldrick, 1997)'
_computing_structure_solution 'SHELXS-97 (Sheldrick, 1990)'
_diffrn_ambient_temperature 293(2)
_diffrn_measured_fraction_theta_full 0.932
_diffrn_measured_fraction_theta_max 0.932
_diffrn_measurement_device 'Stoe IPDS'
_diffrn_measurement_method \F-Oscillation
_diffrn_radiation_monochromator graphite
_diffrn_radiation_source 'fine-focus sealed tube'
_diffrn_radiation_type MoK\a
_diffrn_radiation_wavelength 0.71073
_diffrn_reflns_av_R_equivalents 0.0725
_diffrn_reflns_av_sigmaI/netI 0.0562
_diffrn_reflns_limit_h_max 9
_diffrn_reflns_limit_h_min -9
_diffrn_reflns_limit_k_max 15
_diffrn_reflns_limit_k_min -15
_diffrn_reflns_limit_l_max 19
_diffrn_reflns_limit_l_min -19
_diffrn_reflns_number 21303
_diffrn_reflns_theta_full 26.73
_diffrn_reflns_theta_max 26.73
_diffrn_reflns_theta_min 2.70
_exptl_absorpt_coefficient_mu 1.912
_exptl_absorpt_correction_T_max 0.83236
_exptl_absorpt_correction_T_min 0.42687
_exptl_absorpt_correction_type analytical
_exptl_crystal_colour orange
_exptl_crystal_density_diffrn 1.348
_exptl_crystal_density_method 'not measured'
_exptl_crystal_description 'transparent plate'
_exptl_crystal_F_000 576
_exptl_crystal_size_max 0.56
_exptl_crystal_size_mid 0.52
_exptl_crystal_size_min 0.10
_refine_diff_density_max 0.453
_refine_diff_density_min -0.427
_refine_diff_density_rms 0.055
_refine_ls_extinction_method none
_refine_ls_goodness_of_fit_ref 0.912
_refine_ls_hydrogen_treatment mixed
_refine_ls_matrix_type full
_refine_ls_number_parameters 307
_refine_ls_number_reflns 5386
_refine_ls_number_restraints 0
_refine_ls_restrained_S_all 0.912
_refine_ls_R_factor_all 0.0532
_refine_ls_R_factor_gt 0.0339
_refine_ls_shift/su_max 0.065
_refine_ls_shift/su_mean 0.001
_refine_ls_structure_factor_coef Fsqd
_refine_ls_weighting_details 'w=1/[\s^2^(Fo^2^)+(0.0400P)^2^+0.0000P] where P=(Fo^2^+2Fc^2^)/3'
_refine_ls_weighting_scheme calc
_refine_ls_wR_factor_gt 0.0758
_refine_ls_wR_factor_ref 0.0804
_reflns_number_gt 3829
_reflns_number_total 5386
_reflns_threshold_expression >2sigma(I)
_cod_depositor_comments
;
The following automatic conversions were performed:
'_symmetry_cell_setting' value 'Triclinic' changed to 'triclinic'
according to '/home/saulius/struct/CIF-dictionaries/cif_core.dic'
dictionary named 'cif_core.dic' version 2.4.1 from 2010-06-29.

Automatic conversion script
Id: cif_fix_enum 1527 2010-12-29 10:47:43Z saulius 

The following automatic conversions were performed:

'_refine_ls_weighting_scheme' value 'calc
w=1/[\s^2^(Fo^2^)+(0.0400P)^2^+0.0000P] where P=(Fo^2^+2Fc^2^)/3' was
changed to 'calc'. New tag '_refine_ls_weighting_details' was
created. The value of the new tag was set to
'w=1/[\s^2^(Fo^2^)+(0.0400P)^2^+0.0000P] where P=(Fo^2^+2Fc^2^)/3'.

Automatic conversion script
Id: cif_fix_values 3143 2015-03-26 13:38:13Z robertas 
;
_cod_original_sg_symbol_H-M P-1
_cod_database_code 4063308

loop_
_symmetry_equiv_pos_as_xyz
'x, y, z'
'-x, -y, -z'

loop_
_atom_site_label
_atom_site_type_symbol
_atom_site_fract_x
_atom_site_fract_y
_atom_site_fract_z
_atom_site_U_iso_or_equiv
_atom_site_adp_type
_atom_site_occupancy
_atom_site_calc_flag
_atom_site_refinement_flags
Se1 Se 0.48194(5) -0.18055(2) 1.143990(18) 0.05038(11) Uani 1 d .
Fe1 Fe 0.47282(5) -0.46984(3) 1.18274(2) 0.03576(10) Uani 1 d .
O1 O 0.5330(3) -0.2449(2) 1.32911(13) 0.0623(6) Uani 1 d .
N1 N 0.8046(3) -0.26785(19) 1.37882(14) 0.0456(6) Uani 1 d .
C1 C 0.2095(4) -0.5401(3) 1.1403(2) 0.0569(8) Uani 1 d .
H1 H 0.1531 -0.5282 1.0864 0.068 Uiso 1 calc R
C2 C 0.2194(4) -0.4757(2) 1.2188(2) 0.0517(7) Uani 1 d .
H2 H 0.1714 -0.4133 1.2257 0.062 Uiso 1 calc R
C3 C 0.3146(5) -0.5218(3) 1.2852(2) 0.0558(8) Uani 1 d .
H3 H 0.3403 -0.4958 1.3437 0.067 Uiso 1 calc R
C4 C 0.3637(5) -0.6144(2) 1.2466(2) 0.0578(8) Uani 1 d .
H4 H 0.4279 -0.6605 1.2755 0.069 Uiso 1 calc R
C5 C 0.2999(5) -0.6256(2) 1.1575(2) 0.0595(8) Uani 1 d .
H5 H 0.3146 -0.6800 1.1170 0.071 Uiso 1 calc R
C6 C 0.5857(4) -0.30667(19) 1.15036(15) 0.0353(5) Uani 1 d .
C7 C 0.6765(4) -0.3359(2) 1.22913(15) 0.0366(6) Uani 1 d .
C8 C 0.7455(4) -0.4307(2) 1.20641(17) 0.0406(6) Uani 1 d .
H8 H 0.8095 -0.4678 1.2449 0.049 Uiso 1 calc R
C9 C 0.7001(4) -0.4583(2) 1.11582(17) 0.0427(6) Uani 1 d .
H9 H 0.7299 -0.5164 1.0843 0.051 Uiso 1 calc R
C10 C 0.6018(4) -0.3830(2) 1.08124(16) 0.0399(6) Uani 1 d .
H10 H 0.5553 -0.3831 1.0230 0.048 Uiso 1 calc R
C11 C 0.6666(4) -0.2793(2) 1.31620(16) 0.0388(6) Uani 1 d .
C12 C 0.7736(5) -0.2317(3) 1.46970(18) 0.0617(9) Uani 1 d .
H12 H 0.8836 -0.2326 1.5063 0.074 Uiso 1 calc R
C13 C 0.6209(8) -0.3163(4) 1.5082(2) 0.1090(19) Uani 1 d .
H13A H 0.5095 -0.3193 1.4740 0.164 Uiso 1 calc R
H13B H 0.6093 -0.2942 1.5683 0.164 Uiso 1 calc R
H13C H 0.6464 -0.3894 1.5071 0.164 Uiso 1 calc R
C14 C 0.7509(6) -0.1133(3) 1.4766(2) 0.0699(10) Uani 1 d .
H14A H 0.8494 -0.0627 1.4498 0.105 Uiso 1 calc R
H14B H 0.7509 -0.0917 1.5379 0.105 Uiso 1 calc R
H14C H 0.6378 -0.1098 1.4467 0.105 Uiso 1 calc R
C15 C 0.9866(5) -0.2798(3) 1.3614(2) 0.0714(11) Uani 1 d .
H15 H 0.9851 -0.3002 1.2985 0.086 Uiso 1 calc R
C16 C 1.1287(6) -0.1690(5) 1.3780(4) 0.134(2) Uani 1 d .
H16A H 1.0998 -0.1127 1.3400 0.201 Uiso 1 calc R
H16B H 1.2462 -0.1793 1.3657 0.201 Uiso 1 calc R
H16C H 1.1300 -0.1449 1.4387 0.201 Uiso 1 calc R
C17 C 1.0354(9) -0.3743(5) 1.4139(3) 0.132(2) Uani 1 d .
H17A H 1.0269 -0.3604 1.4759 0.198 Uiso 1 calc R
H17B H 1.1573 -0.3774 1.4032 0.198 Uiso 1 calc R
H17C H 0.9528 -0.4450 1.3958 0.198 Uiso 1 calc R
C18 C 0.4240(4) -0.1814(2) 1.01830(17) 0.0428(6) Uani 1 d .
C19 C 0.2429(4) -0.2233(2) 0.98669(18) 0.0456(7) Uani 1 d .
C20 C 0.1981(4) -0.2158(2) 0.89793(18) 0.0486(7) Uani 1 d .
H20 H 0.0781 -0.2453 0.8771 0.058 Uiso 1 calc R
C21 C 0.3238(4) -0.1663(2) 0.83806(17) 0.0432(6) Uani 1 d .
C22 C 0.5024(4) -0.1244(2) 0.87170(18) 0.0443(6) Uani 1 d .
H22 H 0.5896 -0.0905 0.8333 0.053 Uiso 1 calc R
C23 C 0.5552(4) -0.1312(2) 0.96007(19) 0.0437(6) Uani 1 d .
C24 C 0.0942(5) -0.2742(3) 1.0468(2) 0.0679(10) Uani 1 d .
H24A H -0.0192 -0.2985 1.0125 0.102 Uiso 1 calc R
H24B H 0.0847 -0.2186 1.0905 0.102 Uiso 1 calc R
H24C H 0.1226 -0.3377 1.0757 0.102 Uiso 1 calc R
C25 C 0.2601(5) -0.1577(2) 0.74145(19) 0.0537(8) Uani 1 d .
C26 C 0.1756(6) -0.2769(3) 0.7024(2) 0.0714(10) Uani 1 d .
H26A H 0.1281 -0.2717 0.6429 0.107 Uiso 1 calc R
H26B H 0.0790 -0.3145 0.7378 0.107 Uiso 1 calc R
H26C H 0.2669 -0.3189 0.7023 0.107 Uiso 1 calc R
C27 C 0.1158(6) -0.0894(3) 0.7375(2) 0.0756(11) Uani 1 d .
H27A H 0.1680 -0.0147 0.7617 0.113 Uiso 1 calc R
H27B H 0.0157 -0.1259 0.7712 0.113 Uiso 1 calc R
H27C H 0.0733 -0.0847 0.6770 0.113 Uiso 1 calc R
C28 C 0.4160(6) -0.1003(3) 0.6857(2) 0.0693(10) Uani 1 d .
H28A H 0.4652 -0.0240 0.7073 0.104 Uiso 1 calc R
H28B H 0.3717 -0.0999 0.6251 0.104 Uiso 1 calc R
H28C H 0.5093 -0.1409 0.6897 0.104 Uiso 1 calc R
C29 C 0.7514(5) -0.0831(3) 0.9908(2) 0.0605(8) Uani 1 d .
H29A H 0.8231 -0.0650 0.9404 0.091 Uiso 1 calc R
H29B H 0.7942 -0.1378 1.0253 0.091 Uiso 1 calc R
H29C H 0.7619 -0.0160 1.0265 0.091 Uiso 1 calc R

loop_
_atom_site_aniso_label
_atom_site_aniso_U_11
_atom_site_aniso_U_22
_atom_site_aniso_U_33
_atom_site_aniso_U_23
_atom_site_aniso_U_13
_atom_site_aniso_U_12
Se1 0.0680(2) 0.04655(16) 0.03999(16) -0.00508(11) -0.01284(14) 0.02453(14)
Fe1 0.0366(2) 0.03976(19) 0.03075(18) 0.00057(14) 0.00187(15) 0.00929(15)
O1 0.0544(16) 0.0950(16) 0.0456(11) -0.0225(11) -0.0088(10) 0.0378(12)
N1 0.0464(16) 0.0643(14) 0.0299(11) -0.0096(9) -0.0089(10) 0.0236(11)
C1 0.042(2) 0.0668(19) 0.0515(17) 0.0028(14) -0.0028(14) -0.0043(14)
C2 0.043(2) 0.0551(16) 0.0575(18) 0.0091(13) 0.0116(14) 0.0114(13)
C3 0.057(2) 0.0695(19) 0.0415(15) 0.0109(13) 0.0124(14) 0.0134(15)
C4 0.058(2) 0.0521(16) 0.066(2) 0.0207(14) 0.0137(16) 0.0153(14)
C5 0.061(2) 0.0434(15) 0.067(2) -0.0038(13) 0.0129(16) -0.0015(14)
C6 0.0342(16) 0.0390(12) 0.0303(12) -0.0006(9) -0.0020(10) 0.0054(10)
C7 0.0345(16) 0.0475(13) 0.0285(11) -0.0027(10) -0.0023(10) 0.0127(11)
C8 0.0396(17) 0.0459(13) 0.0390(13) -0.0023(10) -0.0008(11) 0.0167(11)
C9 0.0420(18) 0.0460(14) 0.0401(14) -0.0067(11) 0.0064(12) 0.0103(11)
C10 0.0450(18) 0.0429(13) 0.0280(12) -0.0030(10) 0.0009(11) 0.0046(11)
C11 0.0399(18) 0.0463(13) 0.0315(12) -0.0040(10) -0.0030(11) 0.0143(11)
C12 0.086(3) 0.079(2) 0.0305(14) -0.0103(13) -0.0127(15) 0.0424(19)
C13 0.200(6) 0.086(3) 0.047(2) 0.0176(19) 0.046(3) 0.038(3)
C14 0.081(3) 0.073(2) 0.0543(19) -0.0229(16) -0.0050(17) 0.0207(18)
C15 0.052(2) 0.102(3) 0.067(2) -0.0407(19) -0.0241(17) 0.0377(19)
C16 0.045(3) 0.162(5) 0.184(6) -0.101(4) -0.016(3) 0.015(3)
C17 0.179(6) 0.186(5) 0.077(3) -0.044(3) -0.053(3) 0.150(5)
C18 0.0492(19) 0.0366(12) 0.0423(14) 0.0030(10) -0.0087(12) 0.0128(11)
C19 0.0443(19) 0.0452(14) 0.0443(15) 0.0089(11) -0.0038(12) 0.0063(12)
C20 0.0435(19) 0.0513(15) 0.0459(15) 0.0089(12) -0.0104(13) 0.0050(12)
C21 0.0477(19) 0.0396(13) 0.0418(14) 0.0049(10) -0.0052(12) 0.0118(11)
C22 0.0442(19) 0.0414(13) 0.0470(15) 0.0075(11) 0.0064(12) 0.0091(11)
C23 0.0403(18) 0.0379(13) 0.0525(16) 0.0029(11) -0.0073(13) 0.0109(11)
C24 0.052(2) 0.091(2) 0.0546(19) 0.0196(17) 0.0004(16) 0.0068(17)
C25 0.063(2) 0.0562(16) 0.0412(15) 0.0097(12) -0.0028(14) 0.0151(14)
C26 0.085(3) 0.069(2) 0.0507(18) -0.0011(15) -0.0098(18) 0.0051(18)
C27 0.089(3) 0.089(3) 0.055(2) 0.0153(18) -0.0110(19) 0.037(2)
C28 0.086(3) 0.074(2) 0.0472(18) 0.0130(15) 0.0064(17) 0.0168(19)
C29 0.043(2) 0.0630(18) 0.071(2) 0.0066(15) -0.0080(16) 0.0076(14)

loop_
_atom_type_symbol
_atom_type_description
_atom_type_scat_dispersion_real
_atom_type_scat_dispersion_imag
_atom_type_scat_source
C C 0.0033 0.0016 'International Tables Vol C Tables 4.2.6.8 and 6.1.1.4'
H H 0.0000 0.0000 'International Tables Vol C Tables 4.2.6.8 and 6.1.1.4'
N N 0.0061 0.0033 'International Tables Vol C Tables 4.2.6.8 and 6.1.1.4'
O O 0.0106 0.0060 'International Tables Vol C Tables 4.2.6.8 and 6.1.1.4'
Fe Fe 0.3463 0.8444 'International Tables Vol C Tables 4.2.6.8 and 6.1.1.4'
Se Se -0.0929 2.2259 'International Tables Vol C Tables 4.2.6.8 and 6.1.1.4'

loop_
_geom_angle_atom_site_label_1
_geom_angle_atom_site_label_2
_geom_angle_atom_site_label_3
_geom_angle
C6 Se1 C18 99.94(10)
C2 Fe1 C8 152.05(12)
C2 Fe1 C3 40.75(12)
C8 Fe1 C3 118.28(12)
C2 Fe1 C9 165.54(12)
C8 Fe1 C9 40.78(10)
C3 Fe1 C9 152.76(13)
C2 Fe1 C1 40.53(13)
C8 Fe1 C1 166.06(12)
C3 Fe1 C1 68.20(13)
C9 Fe1 C1 128.25(12)
C2 Fe1 C10 127.30(12)
C8 Fe1 C10 68.64(11)
C3 Fe1 C10 165.08(12)
C9 Fe1 C10 40.60(11)
C1 Fe1 C10 108.32(12)
C2 Fe1 C4 67.96(13)
C8 Fe1 C4 108.60(13)
C3 Fe1 C4 40.46(13)
C9 Fe1 C4 119.66(12)
C1 Fe1 C4 67.56(14)
C10 Fe1 C4 153.13(12)
C2 Fe1 C7 117.40(11)
C8 Fe1 C7 41.23(10)
C3 Fe1 C7 106.86(12)
C9 Fe1 C7 68.99(10)
C1 Fe1 C7 151.74(12)
C10 Fe1 C7 68.91(10)
C4 Fe1 C7 127.70(12)
C2 Fe1 C6 106.84(11)
C8 Fe1 C6 69.13(10)
C3 Fe1 C6 126.79(12)
C9 Fe1 C6 68.74(11)
C1 Fe1 C6 118.11(12)
C10 Fe1 C6 40.81(9)
C4 Fe1 C6 165.32(12)
C7 Fe1 C6 41.17(9)
C2 Fe1 C5 68.01(14)
C8 Fe1 C5 128.32(13)
C3 Fe1 C5 68.04(13)
C9 Fe1 C5 109.11(12)
C1 Fe1 C5 40.24(14)
C10 Fe1 C5 119.39(12)
C4 Fe1 C5 40.08(13)
C7 Fe1 C5 165.87(12)
C6 Fe1 C5 152.39(12)
C11 N1 C15 124.2(2)
C11 N1 C12 117.6(3)
C15 N1 C12 117.9(2)
C5 C1 C2 108.0(3)
C5 C1 Fe1 70.26(19)
C2 C1 Fe1 68.96(18)
C1 C2 C3 108.3(3)
C1 C2 Fe1 70.52(19)
C3 C2 Fe1 70.05(19)
C2 C3 C4 107.3(3)
C2 C3 Fe1 69.20(17)
C4 C3 Fe1 70.16(18)
C5 C4 C3 108.7(3)
C5 C4 Fe1 70.30(17)
C3 C4 Fe1 69.38(17)
C4 C5 C1 107.8(3)
C4 C5 Fe1 69.62(17)
C1 C5 Fe1 69.50(17)
C10 C6 C7 107.6(2)
C10 C6 Se1 128.69(18)
C7 C6 Se1 123.60(17)
C10 C6 Fe1 69.26(14)
C7 C6 Fe1 69.30(14)
Se1 C6 Fe1 130.12(14)
C8 C7 C6 107.1(2)
C8 C7 C11 131.7(2)
C6 C7 C11 120.7(2)
C8 C7 Fe1 68.56(15)
C6 C7 Fe1 69.53(14)
C11 C7 Fe1 120.75(19)
C9 C8 C7 108.5(2)
C9 C8 Fe1 69.93(16)
C7 C8 Fe1 70.21(16)
C10 C9 C8 108.3(2)
C10 C9 Fe1 70.00(16)
C8 C9 Fe1 69.29(16)
C9 C10 C6 108.5(2)
C9 C10 Fe1 69.40(15)
C6 C10 Fe1 69.93(14)
O1 C11 N1 121.5(2)
O1 C11 C7 118.7(2)
N1 C11 C7 119.8(2)
N1 C12 C14 114.2(3)
N1 C12 C13 111.0(3)
C14 C12 C13 112.4(3)
N1 C15 C17 111.6(4)
N1 C15 C16 111.4(3)
C17 C15 C16 111.5(4)
C19 C18 C23 119.9(2)
C19 C18 Se1 118.6(2)
C23 C18 Se1 121.3(2)
C20 C19 C18 118.9(3)
C20 C19 C24 118.8(3)
C18 C19 C24 122.3(3)
C19 C20 C21 123.1(3)
C20 C21 C22 116.7(2)
C20 C21 C25 119.4(3)
C22 C21 C25 123.9(3)
C23 C22 C21 122.6(3)
C22 C23 C18 118.9(3)
C22 C23 C29 119.1(3)
C18 C23 C29 122.0(3)
C28 C25 C21 112.0(3)
C28 C25 C27 108.9(3)
C21 C25 C27 108.9(3)
C28 C25 C26 108.7(3)
C21 C25 C26 109.1(2)
C27 C25 C26 109.1(3)

loop_
_geom_bond_atom_site_label_1
_geom_bond_atom_site_label_2
_geom_bond_distance
Se1 C6 1.898(3)
Se1 C18 1.927(3)
Fe1 C2 2.017(3)
Fe1 C8 2.020(3)
Fe1 C3 2.028(3)
Fe1 C9 2.029(3)
Fe1 C1 2.038(3)
Fe1 C10 2.036(3)
Fe1 C4 2.039(3)
Fe1 C7 2.042(3)
Fe1 C6 2.045(2)
Fe1 C5 2.047(3)
O1 C11 1.216(3)
N1 C11 1.353(3)
N1 C15 1.465(4)
N1 C12 1.488(3)
C1 C5 1.405(5)
C1 C2 1.404(4)
C2 C3 1.409(4)
C3 C4 1.406(5)
C4 C5 1.400(5)
C6 C10 1.423(3)
C6 C7 1.437(3)
C7 C8 1.431(4)
C7 C11 1.494(3)
C8 C9 1.411(4)
C9 C10 1.410(4)
C12 C14 1.503(4)
C12 C13 1.502(6)
C15 C17 1.519(6)
C15 C16 1.518(6)
C18 C19 1.400(4)
C18 C23 1.400(4)
C19 C20 1.377(4)
C19 C24 1.509(4)
C20 C21 1.388(4)
C21 C22 1.392(4)
C21 C25 1.527(4)
C22 C23 1.384(4)
C23 C29 1.507(4)
C25 C28 1.526(5)
C25 C27 1.533(5)
C25 C26 1.535(4)
